data_4125812
loop_
_publ_author_name
'Georgiou, Irene'
'Kervyn, Simon'
'Rossignon, Alexandre'
'De Leo, Federica'
'Wouters, Johan'
'Bruylants, Gilles'
'Bonifazi, Davide'

_publ_section_title
;
 Versatile Self-Adapting Boronic Acids for H-Bond Recognition: From
 Discrete to Polymeric Supramolecules.
;
_journal_issue 7
_journal_name_full 'Journal of the American Chemical Society'
_journal_page_first 2710
_journal_page_last 2727
_journal_paper_doi 10.1021/jacs.6b11362
_journal_volume 139
_journal_year 2017
_chemical_formula_moiety 'C4 H6 B2 O4 S, 2(C8 H6 N2)'
_chemical_formula_sum 'C20 H18 B2 N4 O4 S'
_chemical_formula_weight 432.06
_chemical_name_systematic
;
 ?
;
_space_group_IT_number 14
_symmetry_cell_setting monoclinic
_symmetry_space_group_name_Hall '-P 2ybc'
_symmetry_space_group_name_H-M 'P 1 21/c 1'
_atom_sites_solution_hydrogens geom
_atom_sites_solution_primary direct
_atom_sites_solution_secondary difmap
_audit_creation_method SHELXL-97
_cell_angle_alpha 90.00
_cell_angle_beta 93.653(3)
_cell_angle_gamma 90.00
_cell_formula_units_Z 4
_cell_length_a 14.9982(6)
_cell_length_b 10.8389(3)
_cell_length_c 13.0251(5)
_cell_measurement_reflns_used 4293
_cell_measurement_temperature 293(2)
_cell_measurement_theta_max 32.6403
_cell_measurement_theta_min 3.2199
_cell_volume 2113.11(13)
_computing_cell_refinement
;
CrysAlisPro, Agilent Technologies,
Version 1.171.35.11 (release 16-05-2011 CrysAlis171 .NET)
(compiled May 16 2011,17:55:39)
;
_computing_data_collection
;
CrysAlisPro, Agilent Technologies,
Version 1.171.35.11 (release 16-05-2011 CrysAlis171 .NET)
(compiled May 16 2011,17:55:39)
;
_computing_data_reduction
;
CrysAlisPro, Agilent Technologies,
Version 1.171.35.11 (release 16-05-2011 CrysAlis171 .NET)
(compiled May 16 2011,17:55:39)
;
_computing_structure_refinement 'SHELXL-97 (Sheldrick, 1997)'
_computing_structure_solution Sir92
_diffrn_ambient_temperature 293(2)
_diffrn_detector_area_resol_mean 10.3712
_diffrn_measured_fraction_theta_full 0.998
_diffrn_measured_fraction_theta_max 0.998
_diffrn_measurement_device_type 'Xcalibur, Ruby, Gemini ultra'
_diffrn_measurement_method '\w scans'
_diffrn_radiation_monochromator graphite
_diffrn_radiation_source 'fine-focus sealed tube'
_diffrn_radiation_type MoK\a
_diffrn_radiation_wavelength 0.71073
_diffrn_reflns_av_R_equivalents 0.0320
_diffrn_reflns_av_sigmaI/netI 0.0341
_diffrn_reflns_limit_h_max 17
_diffrn_reflns_limit_h_min -17
_diffrn_reflns_limit_k_max 12
_diffrn_reflns_limit_k_min -10
_diffrn_reflns_limit_l_max 10
_diffrn_reflns_limit_l_min -15
_diffrn_reflns_number 11224
_diffrn_reflns_theta_full 25.00
_diffrn_reflns_theta_max 25.02
_diffrn_reflns_theta_min 3.31
_exptl_absorpt_coefficient_mu 0.188
_exptl_absorpt_correction_T_max 0.9833
_exptl_absorpt_correction_T_min 0.9615
_exptl_absorpt_correction_type multi-scan
_exptl_absorpt_process_details
;
CrysAlisPro, Agilent Technologies,
Version 1.171.35.11 (release 16-05-2011 CrysAlis171 .NET)
(compiled May 16 2011,17:55:39)
Empirical absorption correction using spherical harmonics,
 implemented in SCALE3 ABSPACK scaling algorithm.
;
_exptl_crystal_colour colorless
_exptl_crystal_density_diffrn 1.358
_exptl_crystal_density_method 'not measured'
_exptl_crystal_description plaquet
_exptl_crystal_F_000 896
_exptl_crystal_size_max 0.21
_exptl_crystal_size_mid 0.10
_exptl_crystal_size_min 0.09
_refine_diff_density_max 0.190
_refine_diff_density_min -0.146
_refine_diff_density_rms 0.033
_refine_ls_extinction_method none
_refine_ls_goodness_of_fit_ref 1.059
_refine_ls_hydrogen_treatment mixed
_refine_ls_matrix_type full
_refine_ls_number_parameters 296
_refine_ls_number_reflns 3721
_refine_ls_number_restraints 0
_refine_ls_restrained_S_all 1.059
_refine_ls_R_factor_all 0.0573
_refine_ls_R_factor_gt 0.0429
_refine_ls_shift/su_max 0.001
_refine_ls_shift/su_mean 0.000
_refine_ls_structure_factor_coef Fsqd
_refine_ls_weighting_details 'calc w=1/[\s^2^(Fo^2^)+(0.0503P)^2^+0.2005P] where P=(Fo^2^+2Fc^2^)/3'
_refine_ls_weighting_scheme calc
_refine_ls_wR_factor_gt 0.1007
_refine_ls_wR_factor_ref 0.1100
_reflns_number_gt 2970
_reflns_number_total 3721
_reflns_threshold_expression >2sigma(I)
_cod_data_source_file ja6b11362_si_021.cif
_cod_data_source_block bn_bfv054-metoh
_cod_original_sg_symbol_H-M 'P 21/c'
_cod_database_code 4125812

loop_
_symmetry_equiv_pos_as_xyz
'x, y, z'
'-x, y+1/2, -z+1/2'
'-x, -y, -z'
'x, -y-1/2, z-1/2'

loop_
_atom_site_label
_atom_site_type_symbol
_atom_site_fract_x
_atom_site_fract_y
_atom_site_fract_z
_atom_site_U_iso_or_equiv
_atom_site_adp_type
_atom_site_occupancy
_atom_site_symmetry_multiplicity
_atom_site_calc_flag
_atom_site_refinement_flags
C1 C 0.79128(13) 0.75002(16) 0.85788(15) 0.0491(5) Uani 1 1 d .
C2 C 0.78762(13) 0.79440(17) 0.95543(15) 0.0531(5) Uani 1 1 d .
H2 H 0.8090 0.7507 1.0133 0.064 Uiso 1 1 calc R
C3 C 0.74877(13) 0.91175(17) 0.96107(15) 0.0536(5) Uani 1 1 d .
H3 H 0.7420 0.9524 1.0229 0.064 Uiso 1 1 calc R
C4 C 0.72174(13) 0.96106(16) 0.86740(14) 0.0479(5) Uani 1 1 d .
C5 C 0.60107(12) 0.46033(16) 0.82383(14) 0.0459(4) Uani 1 1 d .
C6 C 0.62236(15) 0.4761(2) 0.99865(16) 0.0626(6) Uani 1 1 d .
H6 H 0.6366 0.4396 1.0622 0.075 Uiso 1 1 calc R
C7 C 0.60290(15) 0.6016(2) 0.99635(18) 0.0677(6) Uani 1 1 d .
H7 H 0.6051 0.6472 1.0569 0.081 Uiso 1 1 calc R
C8 C 0.58082(15) 0.65614(19) 0.90547(18) 0.0653(6) Uani 1 1 d .
H8 H 0.5671 0.7398 0.9028 0.078 Uiso 1 1 calc R
C9 C 0.57866(12) 0.58605(17) 0.81480(15) 0.0502(5) Uani 1 1 d .
C10 C 0.55845(15) 0.6332(2) 0.71568(18) 0.0650(6) Uani 1 1 d .
H10 H 0.5424 0.7155 0.7066 0.078 Uiso 1 1 calc R
C11 C 0.56255(15) 0.5578(2) 0.63387(18) 0.0691(6) Uani 1 1 d .
H11 H 0.5498 0.5877 0.5676 0.083 Uiso 1 1 calc R
C12 C 0.58616(15) 0.4345(2) 0.64950(16) 0.0633(6) Uani 1 1 d .
H12 H 0.5893 0.3842 0.5920 0.076 Uiso 1 1 calc R
C13 C 0.90680(13) 0.26274(17) 0.76175(15) 0.0481(5) Uani 1 1 d .
C14 C 0.82646(15) 0.2792(2) 0.60764(17) 0.0666(6) Uani 1 1 d .
H14 H 0.7935 0.3270 0.5596 0.080 Uiso 1 1 calc R
C15 C 0.83775(16) 0.1549(2) 0.58508(18) 0.0666(6) Uani 1 1 d .
H15 H 0.8134 0.1217 0.5237 0.080 Uiso 1 1 calc R
C16 C 0.88463(15) 0.0837(2) 0.65391(19) 0.0659(6) Uani 1 1 d .
H16 H 0.8932 0.0004 0.6404 0.079 Uiso 1 1 calc R
C17 C 0.92063(13) 0.13604(17) 0.74642(17) 0.0538(5) Uani 1 1 d .
C18 C 0.97077(16) 0.0719(2) 0.8238(2) 0.0722(7) Uani 1 1 d .
H18 H 0.9804 -0.0125 0.8173 0.087 Uiso 1 1 calc R
C19 C 1.00519(17) 0.1330(2) 0.9079(2) 0.0735(7) Uani 1 1 d .
H19 H 1.0392 0.0917 0.9593 0.088 Uiso 1 1 calc R
C20 C 0.98864(14) 0.2593(2) 0.91612(17) 0.0634(6) Uani 1 1 d .
H20 H 1.0129 0.3005 0.9740 0.076 Uiso 1 1 calc R
N1 N 0.60423(12) 0.38491(15) 0.74063(12) 0.0566(4) Uani 1 1 d .
N2 N 0.62173(11) 0.40610(15) 0.91616(12) 0.0561(4) Uani 1 1 d .
N3 N 0.94097(12) 0.32330(14) 0.84714(13) 0.0575(4) Uani 1 1 d .
N4 N 0.85902(12) 0.33380(15) 0.69183(13) 0.0600(5) Uani 1 1 d .
O1 O 0.66625(11) 1.13260(14) 0.74901(10) 0.0632(4) Uani 1 1 d .
O2 O 0.66671(11) 1.15966(14) 0.93085(11) 0.0657(4) Uani 1 1 d .
O3 O 0.87806(12) 0.56005(14) 0.89717(12) 0.0672(5) Uani 1 1 d .
O4 O 0.80343(11) 0.57838(14) 0.72996(11) 0.0678(4) Uani 1 1 d .
S1 S 0.74507(4) 0.85704(4) 0.77267(4) 0.05248(18) Uani 1 1 d .
B1 B 0.68231(15) 1.0922(2) 0.84666(17) 0.0474(5) Uani 1 1 d .
B2 B 0.82676(15) 0.6208(2) 0.82483(18) 0.0497(5) Uani 1 1 d .
H2A H 0.6517(17) 1.234(2) 0.9198(18) 0.093(9) Uiso 1 1 d .
H1A H 0.6460(15) 1.205(2) 0.7471(17) 0.069(7) Uiso 1 1 d .
H3A H 0.8971(16) 0.496(2) 0.8789(18) 0.076(8) Uiso 1 1 d .
H4A H 0.8247(17) 0.505(3) 0.7134(19) 0.097(9) Uiso 1 1 d .

loop_
_atom_site_aniso_label
_atom_site_aniso_U_11
_atom_site_aniso_U_22
_atom_site_aniso_U_33
_atom_site_aniso_U_23
_atom_site_aniso_U_13
_atom_site_aniso_U_12
C1 0.0546(12) 0.0407(10) 0.0515(11) 0.0013(9) 0.0004(9) -0.0001(8)
C2 0.0636(13) 0.0447(11) 0.0495(12) 0.0036(9) -0.0085(9) 0.0051(9)
C3 0.0664(13) 0.0476(11) 0.0461(11) -0.0082(9) -0.0027(9) 0.0046(10)
C4 0.0548(12) 0.0413(10) 0.0472(11) -0.0019(9) 0.0012(9) 0.0002(8)
C5 0.0474(11) 0.0442(10) 0.0462(11) -0.0007(9) 0.0043(8) 0.0015(8)
C6 0.0726(15) 0.0679(14) 0.0472(12) -0.0013(11) 0.0043(10) 0.0072(11)
C7 0.0803(16) 0.0629(14) 0.0605(14) -0.0185(12) 0.0093(11) 0.0022(12)
C8 0.0743(15) 0.0448(12) 0.0771(16) -0.0097(11) 0.0079(12) 0.0043(10)
C9 0.0468(11) 0.0429(11) 0.0608(13) 0.0031(10) 0.0034(9) 0.0005(8)
C10 0.0689(15) 0.0521(13) 0.0733(16) 0.0143(12) -0.0012(12) 0.0052(10)
C11 0.0754(16) 0.0740(16) 0.0567(14) 0.0214(13) -0.0062(11) -0.0013(12)
C12 0.0769(15) 0.0663(15) 0.0461(12) -0.0024(11) 0.0013(10) -0.0020(11)
C13 0.0502(11) 0.0404(10) 0.0541(12) -0.0030(9) 0.0056(9) 0.0021(8)
C14 0.0764(15) 0.0638(14) 0.0582(14) -0.0038(11) -0.0060(11) 0.0024(11)
C15 0.0708(15) 0.0654(15) 0.0639(14) -0.0192(12) 0.0059(12) -0.0085(11)
C16 0.0681(15) 0.0466(12) 0.0848(17) -0.0196(12) 0.0178(12) -0.0064(11)
C17 0.0532(12) 0.0403(11) 0.0694(14) -0.0017(10) 0.0142(10) 0.0019(9)
C18 0.0765(16) 0.0426(12) 0.0975(19) 0.0041(13) 0.0069(14) 0.0093(11)
C19 0.0744(16) 0.0604(15) 0.0843(18) 0.0191(13) -0.0056(13) 0.0144(12)
C20 0.0652(14) 0.0627(14) 0.0611(13) 0.0013(11) -0.0044(11) 0.0069(11)
N1 0.0729(12) 0.0504(10) 0.0466(10) -0.0009(8) 0.0041(8) 0.0036(8)
N2 0.0728(12) 0.0508(10) 0.0449(10) 0.0024(8) 0.0054(8) 0.0113(8)
N3 0.0691(11) 0.0471(9) 0.0552(10) -0.0022(8) -0.0045(9) 0.0070(8)
N4 0.0725(12) 0.0478(10) 0.0583(11) -0.0032(9) -0.0078(9) 0.0057(8)
O1 0.0922(11) 0.0535(9) 0.0442(8) 0.0003(7) 0.0067(7) 0.0220(8)
O2 0.1070(13) 0.0453(9) 0.0433(8) -0.0013(7) -0.0063(8) 0.0193(8)
O3 0.0960(12) 0.0459(9) 0.0578(9) -0.0056(7) -0.0094(8) 0.0215(8)
O4 0.0905(12) 0.0552(10) 0.0558(9) -0.0106(8) -0.0106(8) 0.0215(8)
S1 0.0704(4) 0.0424(3) 0.0443(3) -0.0002(2) 0.0015(2) 0.0052(2)
B1 0.0531(13) 0.0438(12) 0.0450(13) -0.0011(10) 0.0013(10) 0.0027(10)
B2 0.0549(14) 0.0412(12) 0.0529(14) 0.0035(11) 0.0031(11) 0.0011(10)

loop_
_atom_type_symbol
_atom_type_description
_atom_type_scat_dispersion_real
_atom_type_scat_dispersion_imag
_atom_type_scat_source
C C 0.0033 0.0016 'International Tables Vol C Tables 4.2.6.8 and 6.1.1.4'
H H 0.0000 0.0000 'International Tables Vol C Tables 4.2.6.8 and 6.1.1.4'
N N 0.0061 0.0033 'International Tables Vol C Tables 4.2.6.8 and 6.1.1.4'
O O 0.0106 0.0060 'International Tables Vol C Tables 4.2.6.8 and 6.1.1.4'
S S 0.1246 0.1234 'International Tables Vol C Tables 4.2.6.8 and 6.1.1.4'
B B 0.0013 0.0007 'International Tables Vol C Tables 4.2.6.8 and 6.1.1.4'

loop_
_geom_angle_atom_site_label_1
_geom_angle_atom_site_label_2
_geom_angle_atom_site_label_3
_geom_angle
C2 C1 B2 127.27(17)
C2 C1 S1 108.96(14)
B2 C1 S1 123.71(15)
C1 C2 C3 114.22(17)
C1 C2 H2 122.9
C3 C2 H2 122.9
C4 C3 C2 114.05(17)
C4 C3 H3 123.0
C2 C3 H3 123.0
C3 C4 B1 126.78(17)
C3 C4 S1 108.68(14)
B1 C4 S1 124.42(14)
N2 C5 N1 115.35(16)
N2 C5 C9 122.26(17)
N1 C5 C9 122.39(17)
N2 C6 C7 123.8(2)
N2 C6 H6 118.1
C7 C6 H6 118.1
C8 C7 C6 119.2(2)
C8 C7 H7 120.4
C6 C7 H7 120.4
C7 C8 C9 119.58(19)
C7 C8 H8 120.2
C9 C8 H8 120.2
C8 C9 C10 124.70(19)
C8 C9 C5 117.49(18)
C10 C9 C5 117.78(19)
C11 C10 C9 119.2(2)
C11 C10 H10 120.4
C9 C10 H10 120.4
C10 C11 C12 119.3(2)
C10 C11 H11 120.3
C12 C11 H11 120.3
N1 C12 C11 124.0(2)
N1 C12 H12 118.0
C11 C12 H12 118.0
N4 C13 N3 115.34(16)
N4 C13 C17 122.28(18)
N3 C13 C17 122.37(18)
N4 C14 C15 124.7(2)
N4 C14 H14 117.7
C15 C14 H14 117.7
C16 C15 C14 118.7(2)
C16 C15 H15 120.7
C14 C15 H15 120.7
C15 C16 C17 119.58(19)
C15 C16 H16 120.2
C17 C16 H16 120.2
C18 C17 C13 117.4(2)
C18 C17 C16 125.00(19)
C13 C17 C16 117.63(19)
C19 C18 C17 119.86(19)
C19 C18 H18 120.1
C17 C18 H18 120.1
C18 C19 C20 118.8(2)
C18 C19 H19 120.6
C20 C19 H19 120.6
N3 C20 C19 123.9(2)
N3 C20 H20 118.0
C19 C20 H20 118.0
C12 N1 C5 117.23(17)
C6 N2 C5 117.63(17)
C20 N3 C13 117.71(17)
C14 N4 C13 117.11(17)
B1 O1 H1A 111.8(15)
B1 O2 H2A 115.8(17)
B2 O3 H3A 114.7(17)
B2 O4 H4A 116.9(16)
C1 S1 C4 94.07(9)
O2 B1 O1 123.92(18)
O2 B1 C4 115.93(18)
O1 B1 C4 120.15(18)
O4 B2 O3 125.37(19)
O4 B2 C1 119.00(18)
O3 B2 C1 115.62(19)

loop_
_geom_bond_atom_site_label_1
_geom_bond_atom_site_label_2
_geom_bond_distance
C1 C2 1.363(2)
C1 B2 1.568(3)
C1 S1 1.7204(19)
C2 C3 1.403(3)
C2 H2 0.9300
C3 C4 1.369(2)
C3 H3 0.9300
C4 B1 1.556(3)
C4 S1 1.7237(18)
C5 N2 1.357(2)
C5 N1 1.361(2)
C5 C9 1.407(3)
C6 N2 1.315(2)
C6 C7 1.391(3)
C6 H6 0.9300
C7 C8 1.346(3)
C7 H7 0.9300
C8 C9 1.403(3)
C8 H8 0.9300
C9 C10 1.404(3)
C10 C11 1.347(3)
C10 H10 0.9300
C11 C12 1.394(3)
C11 H11 0.9300
C12 N1 1.315(2)
C12 H12 0.9300
C13 N4 1.361(2)
C13 N3 1.363(2)
C13 C17 1.405(3)
C14 N4 1.313(3)
C14 C15 1.391(3)
C14 H14 0.9300
C15 C16 1.347(3)
C15 H15 0.9300
C16 C17 1.408(3)
C16 H16 0.9300
C17 C18 1.403(3)
C18 C19 1.354(3)
C18 H18 0.9300
C19 C20 1.397(3)
C19 H19 0.9300
C20 N3 1.311(2)
C20 H20 0.9300
O1 B1 1.352(2)
O1 H1A 0.84(2)
O2 B1 1.351(2)
O2 H2A 0.84(3)
O3 B2 1.349(3)
O3 H3A 0.79(2)
O4 B2 1.344(3)
O4 H4A 0.88(3)

loop_
_geom_torsion_atom_site_label_1
_geom_torsion_atom_site_label_2
_geom_torsion_atom_site_label_3
_geom_torsion_atom_site_label_4
_geom_torsion
B2 C1 C2 C3 -177.38(19)
S1 C1 C2 C3 -0.2(2)
C1 C2 C3 C4 -0.3(3)
C2 C3 C4 B1 -175.64(19)
C2 C3 C4 S1 0.5(2)
N2 C6 C7 C8 0.9(3)
C6 C7 C8 C9 -0.6(3)
C7 C8 C9 C10 -178.6(2)
C7 C8 C9 C5 -0.7(3)
N2 C5 C9 C8 1.8(3)
N1 C5 C9 C8 -177.62(18)
N2 C5 C9 C10 179.94(17)
N1 C5 C9 C10 0.5(3)
C8 C9 C10 C11 176.9(2)
C5 C9 C10 C11 -1.0(3)
C9 C10 C11 C12 0.4(3)
C10 C11 C12 N1 0.8(4)
N4 C14 C15 C16 0.6(4)
C14 C15 C16 C17 0.2(3)
N4 C13 C17 C18 -179.84(19)
N3 C13 C17 C18 0.8(3)
N4 C13 C17 C16 1.3(3)
N3 C13 C17 C16 -178.04(18)
C15 C16 C17 C18 -179.8(2)
C15 C16 C17 C13 -1.0(3)
C13 C17 C18 C19 -1.4(3)
C16 C17 C18 C19 177.3(2)
C17 C18 C19 C20 0.9(4)
C18 C19 C20 N3 0.4(4)
C11 C12 N1 C5 -1.3(3)
N2 C5 N1 C12 -178.84(17)
C9 C5 N1 C12 0.7(3)
C7 C6 N2 C5 0.2(3)
N1 C5 N2 C6 177.90(17)
C9 C5 N2 C6 -1.6(3)
C19 C20 N3 C13 -1.0(3)
N4 C13 N3 C20 -179.02(19)
C17 C13 N3 C20 0.4(3)
C15 C14 N4 C13 -0.3(3)
N3 C13 N4 C14 178.75(19)
C17 C13 N4 C14 -0.6(3)
C2 C1 S1 C4 0.40(15)
B2 C1 S1 C4 177.74(17)
C3 C4 S1 C1 -0.53(15)
B1 C4 S1 C1 175.75(17)
C3 C4 B1 O2 -5.8(3)
S1 C4 B1 O2 178.63(15)
C3 C4 B1 O1 173.80(19)
S1 C4 B1 O1 -1.8(3)
C2 C1 B2 O4 161.7(2)
S1 C1 B2 O4 -15.1(3)
C2 C1 B2 O3 -17.2(3)
S1 C1 B2 O3 166.00(16)
